data_4026291
loop_
_publ_author_name
'Alexis Kotland'
'Fabien Accadbled'
'Koen Robeyns'
'Jean-Bernard Behr'

_publ_section_title
;
 Synthesis and Fucosidase Inhibitory Study of Unnatural Pyrrolidine
 Alkaloid 4-epi-(+)-Codonopsinine
;
_journal_name_full 'Journal of Organic Chemistry'
_journal_page_first 4094
_journal_page_last 4098
_journal_paper_doi 10.1021/jo200176u
_journal_volume 76
_journal_year 2011
_chemical_absolute_configuration rm
_chemical_formula_moiety 'C13 H19 N O3'
_chemical_formula_sum 'C13 H19 N O3'
_chemical_formula_weight 237.29
_chemical_name_systematic
; 
 ? 
;
_space_group_IT_number 4
_symmetry_cell_setting monoclinic
_symmetry_space_group_name_Hall 'P 2yb'
_symmetry_space_group_name_H-M 'P 1 21 1'
_atom_sites_solution_hydrogens geom
_atom_sites_solution_primary direct
_atom_sites_solution_secondary difmap
_audit_creation_method SHELXL-97
_cell_angle_alpha 90.00
_cell_angle_beta 92.924(5)
_cell_angle_gamma 90.00
_cell_formula_units_Z 2
_cell_length_a 6.8438(3)
_cell_length_b 6.9463(3)
_cell_length_c 12.6905(7)
_cell_measurement_reflns_used 11166
_cell_measurement_temperature 120(2)
_cell_measurement_theta_max 25.7134
_cell_measurement_theta_min 2.9266
_cell_volume 602.51(5)
_computing_cell_refinement
;
CrysAlisPro, Oxford Diffraction Ltd.,
Version 1.171.34.40 (release 27-08-2010 CrysAlis171 .NET)
(compiled Aug 27 2010,11:50:40)
;
_computing_data_collection
;
CrysAlisPro, Oxford Diffraction Ltd.,
Version 1.171.34.40 (release 27-08-2010 CrysAlis171 .NET)
(compiled Aug 27 2010,11:50:40)
;
_computing_data_reduction
;
CrysAlisPro, Oxford Diffraction Ltd.,
Version 1.171.34.40 (release 27-08-2010 CrysAlis171 .NET)
(compiled Aug 27 2010,11:50:40)
;
_computing_molecular_graphics PLATON
_computing_structure_refinement 'SHELXL-97 (Sheldrick, 1997)'
_computing_structure_solution 'SHELXS-97 (Sheldrick, 1990)'
_diffrn_ambient_temperature 120(2)
_diffrn_detector_area_resol_mean 6.66
_diffrn_measured_fraction_theta_full 0.999
_diffrn_measured_fraction_theta_max 0.999
_diffrn_measurement_device_type 'MAR345 image plate'
_diffrn_measurement_method '200 images, \D\F 3\%'
_diffrn_radiation_monochromator 'Zr filter'
_diffrn_radiation_source 'RU200 rotating anode'
_diffrn_radiation_type MoK\a
_diffrn_radiation_wavelength 0.71073
_diffrn_reflns_av_R_equivalents 0.1538
_diffrn_reflns_av_sigmaI/netI 0.0622
_diffrn_reflns_limit_h_max 8
_diffrn_reflns_limit_h_min -8
_diffrn_reflns_limit_k_max 8
_diffrn_reflns_limit_k_min -8
_diffrn_reflns_limit_l_max 15
_diffrn_reflns_limit_l_min -15
_diffrn_reflns_number 14054
_diffrn_reflns_theta_full 25.77
_diffrn_reflns_theta_max 25.77
_diffrn_reflns_theta_min 2.98
_exptl_absorpt_coefficient_mu 0.092
_exptl_absorpt_correction_T_max 1.00000
_exptl_absorpt_correction_T_min 0.85553
_exptl_absorpt_correction_type multi-scan
_exptl_absorpt_process_details
;
CrysAlisPro, Oxford Diffraction Ltd.,
Version 1.171.34.40 (release 27-08-2010 CrysAlis171 .NET)
(compiled Aug 27 2010,11:50:40)
empirical absorption correction using spherical harmonics,
 implemented in SCALE3 ABSPACK scaling algorithm.
;
_exptl_crystal_colour translucent
_exptl_crystal_density_diffrn 1.308
_exptl_crystal_description block
_exptl_crystal_F_000 256
_exptl_crystal_size_max 0.60
_exptl_crystal_size_mid 0.55
_exptl_crystal_size_min 0.50
_refine_diff_density_max 0.536
_refine_diff_density_min -0.560
_refine_diff_density_rms 0.188
_refine_ls_abs_structure_details 'Flack H D (1983), Acta Cryst. A39, 876-881'
_refine_ls_abs_structure_Flack 1.0(10)
_refine_ls_extinction_method none
_refine_ls_goodness_of_fit_ref 1.231
_refine_ls_hydrogen_treatment mixed
_refine_ls_matrix_type full
_refine_ls_number_parameters 163
_refine_ls_number_reflns 2305
_refine_ls_number_restraints 1
_refine_ls_restrained_S_all 1.231
_refine_ls_R_factor_all 0.0461
_refine_ls_R_factor_gt 0.0458
_refine_ls_shift/su_max 0.000
_refine_ls_shift/su_mean 0.000
_refine_ls_structure_factor_coef Fsqd
_refine_ls_weighting_details 'calc w=1/[\s^2^(Fo^2^)+(0.0709P)^2^+0.1482P] where P=(Fo^2^+2Fc^2^)/3'
_refine_ls_weighting_scheme calc
_refine_ls_wR_factor_gt 0.1157
_refine_ls_wR_factor_ref 0.1159
_reflns_number_gt 2296
_reflns_number_total 2305
_reflns_threshold_expression >2sigma(I)
_cod_data_source_file jo200176u_si_001.cif
_cod_data_source_block jbk73
_cod_original_sg_symbol_H-M 'P 21'
_cod_database_code 4026291

loop_
_symmetry_equiv_pos_as_xyz
'x, y, z'
'-x, y+1/2, -z'

loop_
_atom_site_label
_atom_site_type_symbol
_atom_site_fract_x
_atom_site_fract_y
_atom_site_fract_z
_atom_site_U_iso_or_equiv
_atom_site_adp_type
_atom_site_occupancy
_atom_site_symmetry_multiplicity
_atom_site_calc_flag
_atom_site_refinement_flags
N1 N -0.1196(2) 0.4000(2) 0.65260(11) 0.0115(3) Uani 1 1 d .
C2 C 0.0594(2) 0.2893(3) 0.69174(13) 0.0117(4) Uani 1 1 d .
H2 H 0.1698 0.3296 0.6480 0.014 Uiso 1 1 calc R
C3 C 0.0107(2) 0.0783(3) 0.66354(13) 0.0115(4) Uani 1 1 d .
H3 H -0.0386 0.0125 0.7271 0.014 Uiso 1 1 calc R
C4 C -0.1561(2) 0.0926(3) 0.57889(13) 0.0120(4) Uani 1 1 d .
H4 H -0.2335 -0.0295 0.5737 0.014 Uiso 1 1 calc R
C5 C -0.2741(2) 0.2553(3) 0.62549(13) 0.0123(4) Uani 1 1 d .
H5 H -0.3274 0.2081 0.6927 0.015 Uiso 1 1 calc R
C6 C 0.1260(2) 0.3182(2) 0.80671(14) 0.0119(4) Uani 1 1 d .
C7 C 0.2923(2) 0.4260(3) 0.83253(14) 0.0140(4) Uani 1 1 d .
H7 H 0.3572 0.4888 0.7777 0.017 Uiso 1 1 calc R
C8 C 0.3674(3) 0.4454(3) 0.93664(14) 0.0148(4) Uani 1 1 d .
H8 H 0.4824 0.5190 0.9521 0.018 Uiso 1 1 calc R
C9 C 0.2715(3) 0.3557(3) 1.01704(13) 0.0139(4) Uani 1 1 d .
C10 C 0.0991(3) 0.2531(3) 0.99347(14) 0.0159(4) Uani 1 1 d .
H10 H 0.0305 0.1960 1.0487 0.019 Uiso 1 1 calc R
C11 C 0.0278(3) 0.2346(3) 0.88953(15) 0.0144(4) Uani 1 1 d .
H11 H -0.0893 0.1642 0.8743 0.017 Uiso 1 1 calc R
O12 O 0.18115(18) -0.0173(2) 0.63263(10) 0.0175(3) Uani 1 1 d .
H12 H 0.154(3) -0.131(4) 0.6003(19) 0.021 Uiso 1 1 d .
O13 O -0.08834(19) 0.14816(19) 0.47884(9) 0.0147(3) Uani 1 1 d .
H13 H -0.004(3) 0.059(4) 0.4581(18) 0.018 Uiso 1 1 d .
C14 C -0.4440(2) 0.3325(3) 0.55576(14) 0.0156(4) Uani 1 1 d .
H14A H -0.5030 0.4426 0.5905 0.023 Uiso 1 1 calc R
H14B H -0.5423 0.2311 0.5441 0.023 Uiso 1 1 calc R
H14C H -0.3961 0.3734 0.4878 0.023 Uiso 1 1 calc R
C15 C -0.1831(3) 0.5543(3) 0.72116(14) 0.0160(4) Uani 1 1 d .
H15A H -0.2307 0.4988 0.7860 0.024 Uiso 1 1 calc R
H15B H -0.2886 0.6275 0.6846 0.024 Uiso 1 1 calc R
H15C H -0.0726 0.6402 0.7388 0.024 Uiso 1 1 calc R
O16 O 0.33372(19) 0.3584(2) 1.12146(10) 0.0179(3) Uani 1 1 d .
C17 C 0.5218(3) 0.4414(3) 1.14684(15) 0.0213(4) Uani 1 1 d .
H17A H 0.6218 0.3712 1.1098 0.032 Uiso 1 1 calc R
H17B H 0.5509 0.4332 1.2231 0.032 Uiso 1 1 calc R
H17C H 0.5215 0.5768 1.1250 0.032 Uiso 1 1 calc R

loop_
_atom_site_aniso_label
_atom_site_aniso_U_11
_atom_site_aniso_U_22
_atom_site_aniso_U_33
_atom_site_aniso_U_23
_atom_site_aniso_U_13
_atom_site_aniso_U_12
N1 0.0144(7) 0.0086(7) 0.0114(7) -0.0008(6) -0.0004(5) 0.0001(6)
C2 0.0138(8) 0.0113(8) 0.0099(8) 0.0010(7) 0.0006(6) 0.0009(7)
C3 0.0137(7) 0.0106(8) 0.0102(7) -0.0006(7) 0.0009(6) 0.0007(7)
C4 0.0155(8) 0.0093(8) 0.0111(8) 0.0006(7) 0.0002(6) -0.0006(7)
C5 0.0124(8) 0.0113(9) 0.0132(8) 0.0012(7) 0.0018(6) -0.0008(7)
C6 0.0141(7) 0.0098(8) 0.0118(8) 0.0000(6) 0.0007(6) 0.0015(7)
C7 0.0173(8) 0.0106(8) 0.0143(8) 0.0017(7) 0.0021(6) -0.0011(7)
C8 0.0170(8) 0.0116(8) 0.0156(8) -0.0014(7) -0.0015(6) -0.0039(7)
C9 0.0196(8) 0.0115(8) 0.0102(8) -0.0029(7) -0.0021(6) 0.0024(7)
C10 0.0195(8) 0.0169(9) 0.0115(8) 0.0020(7) 0.0018(7) -0.0018(7)
C11 0.0149(8) 0.0149(8) 0.0132(8) -0.0005(7) 0.0004(6) -0.0023(7)
O12 0.0163(6) 0.0146(7) 0.0214(7) -0.0068(6) -0.0011(5) 0.0040(5)
O13 0.0221(6) 0.0133(6) 0.0088(6) -0.0001(5) 0.0020(5) 0.0041(6)
C14 0.0120(7) 0.0178(9) 0.0169(8) 0.0006(7) 0.0003(6) 0.0022(7)
C15 0.0207(8) 0.0138(9) 0.0135(8) -0.0031(7) 0.0011(6) 0.0037(7)
O16 0.0232(6) 0.0188(7) 0.0109(6) 0.0008(5) -0.0055(5) -0.0046(6)
C17 0.0258(9) 0.0195(10) 0.0176(9) -0.0012(8) -0.0082(7) -0.0049(8)

loop_
_atom_type_symbol
_atom_type_description
_atom_type_scat_dispersion_real
_atom_type_scat_dispersion_imag
_atom_type_scat_source
C C 0.0033 0.0016 'International Tables Vol C Tables 4.2.6.8 and 6.1.1.4'
H H 0.0000 0.0000 'International Tables Vol C Tables 4.2.6.8 and 6.1.1.4'
N N 0.0061 0.0033 'International Tables Vol C Tables 4.2.6.8 and 6.1.1.4'
O O 0.0106 0.0060 'International Tables Vol C Tables 4.2.6.8 and 6.1.1.4'

loop_
_geom_angle_atom_site_label_1
_geom_angle_atom_site_label_2
_geom_angle_atom_site_label_3
_geom_angle
C15 N1 C5 113.83(14)
C15 N1 C2 116.06(13)
C5 N1 C2 106.72(13)
N1 C2 C6 116.58(14)
N1 C2 C3 104.22(13)
C6 C2 C3 113.54(14)
N1 C2 H2 107.3
C6 C2 H2 107.3
C3 C2 H2 107.3
O12 C3 C4 115.59(14)
O12 C3 C2 109.80(14)
C4 C3 C2 104.27(13)
O12 C3 H3 109.0
C4 C3 H3 109.0
C2 C3 H3 109.0
O13 C4 C5 110.30(14)
O13 C4 C3 112.17(13)
C5 C4 C3 99.58(13)
O13 C4 H4 111.4
C5 C4 H4 111.4
C3 C4 H4 111.4
N1 C5 C14 114.20(15)
N1 C5 C4 101.90(13)
C14 C5 C4 116.05(15)
N1 C5 H5 108.1
C14 C5 H5 108.1
C4 C5 H5 108.1
C7 C6 C11 117.74(16)
C7 C6 C2 120.02(15)
C11 C6 C2 122.22(15)
C6 C7 C8 122.17(16)
C6 C7 H7 118.9
C8 C7 H7 118.9
C9 C8 C7 119.04(15)
C9 C8 H8 120.5
C7 C8 H8 120.5
O16 C9 C8 124.68(16)
O16 C9 C10 115.52(15)
C8 C9 C10 119.81(15)
C11 C10 C9 120.17(16)
C11 C10 H10 119.9
C9 C10 H10 119.9
C10 C11 C6 120.97(16)
C10 C11 H11 119.5
C6 C11 H11 119.5
C3 O12 H12 112.4(15)
C4 O13 H13 108.6(15)
C5 C14 H14A 109.5
C5 C14 H14B 109.5
H14A C14 H14B 109.5
C5 C14 H14C 109.5
H14A C14 H14C 109.5
H14B C14 H14C 109.5
N1 C15 H15A 109.5
N1 C15 H15B 109.5
H15A C15 H15B 109.5
N1 C15 H15C 109.5
H15A C15 H15C 109.5
H15B C15 H15C 109.5
C9 O16 C17 116.99(14)
O16 C17 H17A 109.5
O16 C17 H17B 109.5
H17A C17 H17B 109.5
O16 C17 H17C 109.5
H17A C17 H17C 109.5
H17B C17 H17C 109.5

loop_
_geom_bond_atom_site_label_1
_geom_bond_atom_site_label_2
_geom_bond_distance
N1 C15 1.461(2)
N1 C5 1.487(2)
N1 C2 1.509(2)
C2 C6 1.520(2)
C2 C3 1.541(3)
C2 H2 1.0000
C3 O12 1.415(2)
C3 C4 1.530(2)
C3 H3 1.0000
C4 O13 1.427(2)
C4 C5 1.526(2)
C4 H4 1.0000
C5 C14 1.522(2)
C5 H5 1.0000
C6 C7 1.387(2)
C6 C11 1.402(2)
C7 C8 1.400(2)
C7 H7 0.9500
C8 C9 1.389(2)
C8 H8 0.9500
C9 O16 1.3711(19)
C9 C10 1.398(3)
C10 C11 1.389(2)
C10 H10 0.9500
C11 H11 0.9500
O12 H12 0.91(3)
O13 H13 0.90(3)
C14 H14A 0.9800
C14 H14B 0.9800
C14 H14C 0.9800
C15 H15A 0.9800
C15 H15B 0.9800
C15 H15C 0.9800
O16 C17 1.432(2)
C17 H17A 0.9800
C17 H17B 0.9800
C17 H17C 0.9800

loop_
_geom_torsion_atom_site_label_1
_geom_torsion_atom_site_label_2
_geom_torsion_atom_site_label_3
_geom_torsion_atom_site_label_4
_geom_torsion
C15 N1 C2 C6 13.4(2)
C5 N1 C2 C6 -114.70(16)
C15 N1 C2 C3 139.36(15)
C5 N1 C2 C3 11.29(16)
N1 C2 C3 O12 143.35(13)
C6 C2 C3 O12 -88.77(17)
N1 C2 C3 C4 18.93(16)
C6 C2 C3 C4 146.81(13)
O12 C3 C4 O13 -44.8(2)
C2 C3 C4 O13 75.82(17)
O12 C3 C4 C5 -161.47(15)
C2 C3 C4 C5 -40.85(16)
C15 N1 C5 C14 67.49(18)
C2 N1 C5 C14 -163.15(14)
C15 N1 C5 C4 -166.59(13)
C2 N1 C5 C4 -37.23(15)
O13 C4 C5 N1 -70.38(16)
C3 C4 C5 N1 47.69(15)
O13 C4 C5 C14 54.3(2)
C3 C4 C5 C14 172.39(14)
N1 C2 C6 C7 -106.56(18)
C3 C2 C6 C7 132.26(16)
N1 C2 C6 C11 75.2(2)
C3 C2 C6 C11 -46.0(2)
C11 C6 C7 C8 3.0(3)
C2 C6 C7 C8 -175.36(16)
C6 C7 C8 C9 -0.7(3)
C7 C8 C9 O16 177.75(16)
C7 C8 C9 C10 -2.0(3)
O16 C9 C10 C11 -177.30(16)
C8 C9 C10 C11 2.5(3)
C9 C10 C11 C6 -0.2(3)
C7 C6 C11 C10 -2.5(3)
C2 C6 C11 C10 175.80(17)
C8 C9 O16 C17 -7.3(3)
C10 C9 O16 C17 172.49(16)
